data_1529476
loop_
_publ_author_name
'White, Nicholas G.'
'MacLachlan, Mark J.'

_publ_section_title
;
 Anion-templated hexagonal nanotubes
;
_journal_issue 11
_journal_name_full 'Chem. Sci.'
_journal_page_first 6245
_journal_paper_doi 10.1039/C5SC02577J
_journal_volume 6
_journal_year 2015
_chemical_absolute_configuration ad
_chemical_compound_source synthesized
_chemical_formula_moiety 'C22 H18 O4, 2(Br)'
_chemical_formula_sum 'C22 H18 Br2 O4'
_chemical_formula_weight 506.19
_chemical_name_systematic '[1.(TBA.Br)2]n'
_space_group_IT_number 158
_symmetry_cell_setting trigonal
_symmetry_space_group_name_Hall 'P 3 -2"c'
_symmetry_space_group_name_H-M 'P 3 c 1'
_atom_sites_solution_hydrogens difmap
_atom_sites_solution_primary other
_audit_update_record
;
2015-05-11 deposited with the CCDC.
2015-08-20 downloaded from the CCDC.
;
_cell_angle_alpha 90
_cell_angle_beta 90
_cell_angle_gamma 120
_cell_formula_units_Z 18
_cell_length_a 40.346(14)
_cell_length_b 40.346(14)
_cell_length_c 17.984(6)
_cell_measurement_reflns_used 9737
_cell_measurement_temperature 90
_cell_measurement_theta_max 26.25
_cell_measurement_theta_min 2.39
_cell_volume 25352(15)
_computing_cell_refinement 'Apex2, (Bruker, 2007)'
_computing_data_collection 'Apex2, (Bruker, 2007)'
_computing_data_reduction 'Apex2, (Bruker, 2007)'
_computing_publication_material 'CRYSTALS (Betteridge et al., 2003)'
_computing_structure_refinement 'CRYSTALS (Betteridge et al., 2003)'
_computing_structure_solution 'Superflip (Palatinus & Chapuis, 2007)'
_diffrn_ambient_temperature 90
_diffrn_measured_fraction_theta_full 0.997
_diffrn_measured_fraction_theta_max 0.997
_diffrn_measurement_device Serial
_diffrn_measurement_device_type 'Bruker Apex Duo'
_diffrn_measurement_method \w/2\q
_diffrn_radiation_monochromator graphite
_diffrn_radiation_type 'Mo K\a'
_diffrn_radiation_wavelength 0.71073
_diffrn_reflns_av_R_equivalents 0.087
_diffrn_reflns_limit_h_max 0
_diffrn_reflns_limit_h_min -43
_diffrn_reflns_limit_k_max 50
_diffrn_reflns_limit_k_min 0
_diffrn_reflns_limit_l_max 22
_diffrn_reflns_limit_l_min -22
_diffrn_reflns_number 171050
_diffrn_reflns_theta_full 26.331
_diffrn_reflns_theta_max 26.331
_diffrn_reflns_theta_min 1.517
_diffrn_standards_decay_% 0
_diffrn_standards_interval_count 0
_diffrn_standards_interval_time 0
_diffrn_standards_number 0
_exptl_absorpt_coefficient_mu 1.448
_exptl_absorpt_correction_T_max 1.00
_exptl_absorpt_correction_T_min 0.623
_exptl_absorpt_correction_type multi-scan
_exptl_absorpt_process_details 'Apex2, (Bruker, 2007)'
_exptl_crystal_colour colourless
_exptl_crystal_density_diffrn 0.597
_exptl_crystal_density_method 'not measured'
_exptl_crystal_description block
_exptl_crystal_F_000 4536
_exptl_crystal_size_max 0.66
_exptl_crystal_size_mid 0.30
_exptl_crystal_size_min 0.28
_platon_squeeze_details
;
;
_refine_diff_density_max 3.13
_refine_diff_density_min -3.17
_refine_ls_abs_structure_details 'Flack (1983), 16955 Friedel-pairs'
_refine_ls_abs_structure_Flack -0.0109(18)
_refine_ls_extinction_method None
_refine_ls_goodness_of_fit_ref 0.9439
_refine_ls_hydrogen_treatment constr
_refine_ls_matrix_type full
_refine_ls_number_parameters 758
_refine_ls_number_reflns 26467
_refine_ls_number_restraints 1969
_refine_ls_R_factor_all 0.1237
_refine_ls_R_factor_gt 0.1187
_refine_ls_shift/su_max 0.0326576
_refine_ls_shift/su_mean 0.0019116
_refine_ls_structure_factor_coef Fsqd
_refine_ls_weighting_details
;
 Method, part 1, Chebychev polynomial, (Watkin, 1994, Prince, 1982) 
 [weight] = 1.0/[A~0~*T~0~(x)+A~1~*T~1~(x) ... +A~n-1~]*T~n-1~(x)] 
 where A~i~ are the Chebychev coefficients listed below and x= Fcalc/Fmax 
 Method = Robust Weighting (Prince, 1982) 
 W = [weight] * [1-(deltaF/6*sigmaF)^2^]^2^ 
 A~i~ are: 
 2.92 4.04 1.65 0.429 
;
_refine_ls_weighting_scheme calc
_refine_ls_wR_factor_all 0.2646
_refine_ls_wR_factor_gt 0.2614
_refine_ls_wR_factor_ref 0.2640
_reflns_limit_h_max 0
_reflns_limit_h_min -43
_reflns_limit_k_max 50
_reflns_limit_k_min 0
_reflns_limit_l_max 22
_reflns_limit_l_min -22
_reflns_number_gt 25363
_reflns_number_total 34142
_reflns_threshold_expression I>2.0\s(I)
_oxford_diffrn_Wilson_B_factor 1.16
_oxford_diffrn_Wilson_scale 8022.77
_oxford_refine_ls_r_factor_ref 0.1229
_oxford_refine_ls_scale 0.0102451(4)
_oxford_reflns_number_all 26650
_oxford_reflns_threshold_expression_ref I>-3.0\s(I)
_cod_data_source_file c5sc02577j2.cif
_cod_data_source_block TBA_fullsqueeze
_cod_depositor_comments
;
The following automatic conversions were performed:

'_atom_sites_solution_primary' value 'Other' changed to 'other'
according to
/usr/data/users/saulius/crontab/automatic-downloads/rss-feeds/RSC/lib/dictionaries/cif_core.dic
dictionary named 'cif_core.dic' version 2.4.2 from 2011-04-26.

Automatic conversion script
Id: cif_fix_values 3271 2015-04-21 07:52:19Z andrius 

 Adding full bibliography for 1529476--1529479.cif.
;
_cod_original_sg_symbol_H-M 'P 3 c 1 '
_cod_database_code 1529476

loop_
_symmetry_equiv_pos_as_xyz
x,y,z
-x+y,-x,z
x,x-y,z+1/2
-y,-x,z+1/2
-x+y,y,z+1/2
-y,x-y,z

loop_
_atom_site_label
_atom_site_type_symbol
_atom_site_fract_x
_atom_site_fract_y
_atom_site_fract_z
_atom_site_U_iso_or_equiv
_atom_site_occupancy
_atom_site_adp_type
_atom_site_refinement_flags_posn
_atom_site_refinement_flags_adp
C1 C 0.13073(17) 0.2161(3) 0.6389(3) 0.0183 1.0000 Uani D U
C2 C 0.12927(17) 0.2114(3) 0.7166(3) 0.0206 1.0000 Uani D U
C3 C 0.16077(18) 0.2143(3) 0.7545(4) 0.0201 1.0000 Uani D U
C4 C 0.19209(19) 0.2175(3) 0.7153(3) 0.0202 1.0000 Uani D U
C5 C 0.19382(18) 0.2219(3) 0.6379(3) 0.0187 1.0000 Uani D U
C6 C 0.16270(18) 0.2202(3) 0.5994(4) 0.0183 1.0000 Uani D U
C7 C 0.2346(3) 0.1331(2) 0.6080(3) 0.0227 1.0000 Uani D U
C8 C 0.2330(3) 0.1282(2) 0.6864(3) 0.0252 1.0000 Uani D U
C9 C 0.2316(3) 0.1560(2) 0.7323(4) 0.0220 1.0000 Uani D U
C10 C 0.2290(3) 0.1867(2) 0.7029(3) 0.0202 1.0000 Uani D U
C11 C 0.2314(3) 0.19195(19) 0.6261(3) 0.0186 1.0000 Uani D U
C12 C 0.2335(3) 0.1650(2) 0.5808(4) 0.0213 1.0000 Uani D U
C13 C 0.3233(2) 0.3214(2) 0.6577(4) 0.0243 1.0000 Uani D U
C14 C 0.3196(2) 0.3178(2) 0.7353(4) 0.0203 1.0000 Uani D U
C15 C 0.2895(2) 0.2845(2) 0.7659(4) 0.0201 1.0000 Uani D U
C16 C 0.2609(2) 0.25648(18) 0.7212(3) 0.0193 1.0000 Uani D U
C17 C 0.2623(2) 0.26112(19) 0.6435(3) 0.0182 1.0000 Uani D U
C18 C 0.2933(2) 0.2942(2) 0.6131(4) 0.0228 1.0000 Uani D U
C19 C 0.23000(16) 0.22720(16) 0.6039(3) 0.0189 1.0000 Uani D U
C20 C 0.2314(3) 0.2335(3) 0.5152(4) 0.0173 1.0000 Uani D U
C21 C 0.22775(16) 0.21853(16) 0.7441(3) 0.0200 1.0000 Uani D U
C22 C 0.2295(3) 0.2149(3) 0.8329(4) 0.0224 1.0000 Uani D U
C51 C 0.4560(3) 0.24810(19) 0.3417(3) 0.0164 1.0000 Uani D U
C52 C 0.4577(3) 0.24934(19) 0.4194(3) 0.0169 1.0000 Uani D U
C53 C 0.4571(3) 0.2799(2) 0.4560(3) 0.0176 1.0000 Uani D U
C54 C 0.4508(3) 0.3062(2) 0.4156(3) 0.0181 1.0000 Uani D U
C55 C 0.4485(3) 0.3042(2) 0.3372(3) 0.0191 1.0000 Uani D U
C56 C 0.4489(3) 0.2736(2) 0.3018(3) 0.0169 1.0000 Uani D U
C57 C 0.5370(2) 0.43331(19) 0.3165(3) 0.0227 1.0000 Uani D U
C58 C 0.53975(19) 0.43805(19) 0.3933(3) 0.0217 1.0000 Uani D U
C59 C 0.5124(2) 0.41034(19) 0.4404(3) 0.0201 1.0000 Uani D U
C60 C 0.4819(2) 0.37747(18) 0.4095(3) 0.0179 1.0000 Uani D U
C61 C 0.47908(19) 0.37340(18) 0.3317(3) 0.0172 1.0000 Uani D U
C62 C 0.5060(2) 0.40166(19) 0.2840(3) 0.0185 1.0000 Uani D U
C63 C 0.3494(2) 0.3347(3) 0.3481(4) 0.0210 1.0000 Uani D U
C64 C 0.3539(2) 0.3380(3) 0.4254(4) 0.0184 1.0000 Uani D U
C65 C 0.3859(2) 0.3398(3) 0.4600(4) 0.0172 1.0000 Uani D U
C66 C 0.41503(19) 0.3382(3) 0.4203(3) 0.0171 1.0000 Uani D U
C67 C 0.41034(18) 0.3351(3) 0.3433(3) 0.0181 1.0000 Uani D U
C68 C 0.3771(2) 0.3302(3) 0.3084(4) 0.0199 1.0000 Uani D U
C69 C 0.44451(16) 0.33657(16) 0.3066(3) 0.0191 1.0000 Uani D U
C70 C 0.4390(3) 0.3319(3) 0.2188(4) 0.0203 1.0000 Uani D U
C71 C 0.45195(16) 0.34150(15) 0.4470(3) 0.0183 1.0000 Uani D U
C72 C 0.4558(3) 0.3441(2) 0.5357(3) 0.0152 1.0000 Uani D U
C101 C 0.46102(18) 0.5790(2) 0.5495(3) 0.0233 1.0000 Uani D U
C102 C 0.46033(17) 0.5799(2) 0.6272(3) 0.0210 1.0000 Uani D U
C103 C 0.4909(2) 0.6103(2) 0.6650(4) 0.0269 1.0000 Uani D U
C104 C 0.52259(19) 0.6383(2) 0.6260(3) 0.0244 1.0000 Uani D U
C105 C 0.52438(19) 0.6362(2) 0.5481(3) 0.0227 1.0000 Uani D U
C106 C 0.49250(19) 0.6075(2) 0.5105(4) 0.0217 1.0000 Uani D U
C107 C 0.5673(3) 0.76895(19) 0.5399(3) 0.0285 1.0000 Uani D U
C108 C 0.5707(3) 0.77149(17) 0.6190(3) 0.0283 1.0000 Uani D U
C109 C 0.5619(3) 0.7369(2) 0.6537(4) 0.0310 1.0000 Uani D U
C110 C 0.5627(3) 0.7066(2) 0.6169(4) 0.0270 1.0000 Uani D U
C111 C 0.5604(3) 0.70448(19) 0.5393(4) 0.0255 1.0000 Uani D U
C112 C 0.5630(3) 0.73608(19) 0.5016(4) 0.0253 1.0000 Uani D U
C113 C 0.6533(2) 0.6676(3) 0.5515(4) 0.0237 1.0000 Uani D U
C114 C 0.6526(2) 0.6668(3) 0.6291(4) 0.0239 1.0000 Uani D U
C115 C 0.6225(2) 0.6683(3) 0.6652(4) 0.0254 1.0000 Uani D U
C116 C 0.5934(2) 0.6697(3) 0.6252(3) 0.0240 1.0000 Uani D U
C117 C 0.5938(2) 0.6692(3) 0.5467(3) 0.0233 1.0000 Uani D U
C118 C 0.6243(2) 0.6683(3) 0.5106(4) 0.0232 1.0000 Uani D U
C119 C 0.55942(16) 0.66866(16) 0.5115(3) 0.0235 1.0000 Uani D U
C120 C 0.5612(3) 0.6683(3) 0.4219(4) 0.0233 1.0000 Uani D U
C121 C 0.55926(16) 0.67153(16) 0.6536(3) 0.0256 1.0000 Uani D U
C122 C 0.5595(3) 0.6737(3) 0.7414(4) 0.0242 1.0000 Uani D U
Br3 Br 0.46756(3) 0.23693(3) 0.62957(6) 0.0215 1.0000 Uani . .
Br2 Br 0.25378(3) 0.13885(3) 0.39419(6) 0.0203 1.0000 Uani . .
O7 O 0.2404(2) 0.1126(2) 0.5553(4) 0.0322 1.0000 Uani D U
O8 O 0.2363(2) 0.09917(17) 0.7155(4) 0.0272 1.0000 Uani D U
O2 O 0.09804(16) 0.2070(2) 0.7530(4) 0.0257 1.0000 Uani D U
O1 O 0.09909(16) 0.2125(2) 0.6052(4) 0.0214 1.0000 Uani D U
Br1 Br 0.09752(3) 0.20189(3) 0.43032(6) 0.0229 1.0000 Uani . .
Br4 Br 0.55267(3) 0.46951(3) 0.59893(6) 0.0227 1.0000 Uani . .
Br5 Br 0.43393(3) 0.56467(3) 0.33719(7) 0.0238 1.0000 Uani . .
O102 O 0.42924(16) 0.55420(18) 0.6657(4) 0.0244 1.0000 Uani D U
O101 O 0.42983(16) 0.55068(17) 0.5154(4) 0.0227 1.0000 Uani D U
O107 O 0.5655(2) 0.79724(17) 0.5028(4) 0.0263 1.0000 Uani D U
O108 O 0.5771(2) 0.80121(16) 0.6637(4) 0.0329 1.0000 Uani D U
Br6 Br 0.58133(3) 0.78786(3) 0.32685(8) 0.0275 1.0000 Uani . .
O57 O 0.56335(18) 0.46304(17) 0.2764(4) 0.0262 1.0000 Uani D U
O58 O 0.57044(17) 0.46933(16) 0.4218(4) 0.0269 1.0000 Uani D U
O52 O 0.4613(2) 0.22214(16) 0.4560(3) 0.0186 1.0000 Uani D U
O51 O 0.4556(2) 0.21834(16) 0.3066(3) 0.0184 1.0000 Uani D U
H31 H 0.1611 0.2146 0.8073 0.0231 1.0000 Uiso R .
H61 H 0.1630 0.2215 0.5466 0.0215 1.0000 Uiso R .
H91 H 0.2328 0.1539 0.7848 0.0259 1.0000 Uiso R .
H121 H 0.2339 0.1683 0.5284 0.0247 1.0000 Uiso R .
H131 H 0.3457 0.3414 0.6352 0.0297 1.0000 Uiso R .
H141 H 0.3374 0.3379 0.7663 0.0261 1.0000 Uiso R .
H151 H 0.2885 0.2810 0.8183 0.0241 1.0000 Uiso R .
H181 H 0.2936 0.2985 0.5611 0.0266 1.0000 Uiso R .
H201 H 0.2547 0.2365 0.4961 0.0210 1.0000 Uiso R .
H202 H 0.2298 0.2558 0.5046 0.0210 1.0000 Uiso R .
H203 H 0.2104 0.2119 0.4926 0.0210 1.0000 Uiso R .
H221 H 0.2528 0.2160 0.8459 0.0250 1.0000 Uiso R .
H222 H 0.2283 0.2355 0.8560 0.0250 1.0000 Uiso R .
H223 H 0.2086 0.1913 0.8492 0.0250 1.0000 Uiso R .
H531 H 0.4615 0.2831 0.5081 0.0225 1.0000 Uiso R .
H561 H 0.4436 0.2694 0.2501 0.0213 1.0000 Uiso R .
H591 H 0.5147 0.4138 0.4928 0.0249 1.0000 Uiso R .
H621 H 0.5034 0.3992 0.2315 0.0228 1.0000 Uiso R .
H631 H 0.3290 0.3356 0.3238 0.0272 1.0000 Uiso R .
H641 H 0.3348 0.3386 0.4553 0.0230 1.0000 Uiso R .
H651 H 0.3883 0.3428 0.5125 0.0215 1.0000 Uiso R .
H681 H 0.3732 0.3237 0.2571 0.0256 1.0000 Uiso R .
H701 H 0.4360 0.3521 0.1992 0.0249 1.0000 Uiso R .
H702 H 0.4609 0.3327 0.1973 0.0249 1.0000 Uiso R .
H703 H 0.4169 0.3080 0.2077 0.0249 1.0000 Uiso R .
H721 H 0.4566 0.3668 0.5528 0.0200 1.0000 Uiso R .
H722 H 0.4788 0.3446 0.5496 0.0200 1.0000 Uiso R .
H723 H 0.4346 0.3224 0.5574 0.0200 1.0000 Uiso R .
H1031 H 0.4901 0.6117 0.7176 0.0324 1.0000 Uiso R .
H1061 H 0.4923 0.6070 0.4577 0.0247 1.0000 Uiso R .
H1091 H 0.5544 0.7336 0.7045 0.0373 1.0000 Uiso R .
H1121 H 0.5617 0.7355 0.4488 0.0298 1.0000 Uiso R .
H1131 H 0.6738 0.6675 0.5257 0.0276 1.0000 Uiso R .
H1141 H 0.6723 0.6659 0.6564 0.0282 1.0000 Uiso R .
H1151 H 0.6214 0.6673 0.7180 0.0311 1.0000 Uiso R .
H1181 H 0.6251 0.6682 0.4578 0.0270 1.0000 Uiso R .
H1201 H 0.5844 0.6899 0.4056 0.0276 1.0000 Uiso R .
H1202 H 0.5401 0.6694 0.4018 0.0276 1.0000 Uiso R .
H1203 H 0.5605 0.6455 0.4055 0.0276 1.0000 Uiso R .
H1221 H 0.5829 0.6949 0.7580 0.0297 1.0000 Uiso R .
H1222 H 0.5387 0.6767 0.7576 0.0297 1.0000 Uiso R .
H1223 H 0.5569 0.6507 0.7614 0.0297 1.0000 Uiso R .
H1071 H 0.5696 0.7946 0.4574 0.0349 1.0000 Uiso R .
H1011 H 0.4311 0.5546 0.4688 0.0283 1.0000 Uiso R .
H581 H 0.5656 0.4691 0.4678 0.0346 1.0000 Uiso R .
H521 H 0.4630 0.2264 0.5025 0.0244 1.0000 Uiso R .
H71 H 0.2441 0.1201 0.5103 0.0395 1.0000 Uiso R .
H11 H 0.0989 0.2096 0.5583 0.0240 1.0000 Uiso R .
H21 H 0.1000 0.2058 0.7998 0.0287 1.0000 Uiso R .
H81 H 0.2410 0.1035 0.7617 0.0322 1.0000 Uiso R .
H511 H 0.4587 0.2218 0.2600 0.0237 1.0000 Uiso R .
H571 H 0.5549 0.4589 0.2320 0.0333 1.0000 Uiso R .
H1021 H 0.4312 0.5577 0.7124 0.0285 1.0000 Uiso R .
H1081 H 0.5783 0.7988 0.7104 0.0385 1.0000 Uiso R .

loop_
_atom_site_aniso_label
_atom_site_aniso_U_11
_atom_site_aniso_U_22
_atom_site_aniso_U_33
_atom_site_aniso_U_23
_atom_site_aniso_U_13
_atom_site_aniso_U_12
C1 0.0237(18) 0.015(2) 0.0223(16) -0.003(2) -0.0013(14) 0.014(2)
C2 0.0220(18) 0.018(2) 0.0222(16) -0.003(2) -0.0011(14) 0.010(2)
C3 0.0227(18) 0.018(3) 0.0202(17) -0.002(2) -0.0005(14) 0.010(2)
C4 0.0230(13) 0.019(2) 0.0204(14) -0.002(2) -0.0012(13) 0.0113(14)
C5 0.0219(13) 0.017(2) 0.0207(14) -0.001(2) -0.0005(13) 0.0121(14)
C6 0.0232(18) 0.015(2) 0.0222(17) -0.002(2) -0.0009(14) 0.013(2)
C7 0.024(2) 0.021(2) 0.0309(17) -0.0080(17) -0.003(2) 0.017(2)
C8 0.027(3) 0.020(2) 0.0319(17) -0.0056(16) -0.008(2) 0.014(2)
C9 0.026(3) 0.018(2) 0.0226(17) -0.0043(15) -0.010(2) 0.011(2)
C10 0.023(2) 0.0176(15) 0.0210(15) -0.0024(13) -0.004(2) 0.0112(15)
C11 0.022(2) 0.0157(15) 0.0209(14) -0.0030(13) -0.002(2) 0.0119(15)
C12 0.023(3) 0.017(2) 0.0261(17) -0.0073(16) -0.004(2) 0.012(2)
C13 0.025(2) 0.021(2) 0.023(2) -0.006(2) 0.006(2) 0.0079(15)
C14 0.023(2) 0.018(2) 0.023(2) -0.002(2) 0.002(2) 0.0122(15)
C15 0.024(2) 0.017(2) 0.0218(17) -0.0008(18) -0.0013(19) 0.0121(16)
C16 0.0228(15) 0.0173(14) 0.0217(15) -0.0003(15) -0.0018(17) 0.0129(14)
C17 0.0217(14) 0.0157(14) 0.0209(15) -0.0026(14) 0.0015(16) 0.0121(14)
C18 0.025(2) 0.018(2) 0.0221(18) -0.0051(18) 0.0052(19) 0.0090(16)
C19 0.0216(13) 0.0163(14) 0.0222(13) -0.0014(12) -0.0005(12) 0.0119(12)
C20 0.022(3) 0.019(3) 0.0217(13) -0.0034(16) -0.0010(14) 0.018(3)
C21 0.0232(14) 0.0190(14) 0.0190(13) -0.0018(12) -0.0011(13) 0.0113(12)
C22 0.029(3) 0.025(3) 0.0193(13) 0.0006(15) 0.0007(19) 0.018(3)
C51 0.018(2) 0.020(2) 0.0104(14) 0.0002(15) -0.002(2) 0.0090(19)
C52 0.020(2) 0.021(2) 0.0106(14) -0.0022(15) -0.004(2) 0.0107(19)
C53 0.019(2) 0.021(2) 0.0130(16) -0.0014(15) -0.001(2) 0.0108(19)
C54 0.020(2) 0.0211(15) 0.0137(13) -0.0014(13) -0.0014(19) 0.0111(14)
C55 0.023(2) 0.0211(15) 0.0137(14) -0.0012(13) -0.0020(19) 0.0112(14)
C56 0.020(2) 0.020(2) 0.0112(16) 0.0006(15) -0.001(2) 0.0097(19)
C57 0.024(2) 0.026(2) 0.0161(15) 0.0048(16) -0.0069(18) 0.0106(14)
C58 0.021(2) 0.023(2) 0.0167(15) 0.0024(17) -0.0070(18) 0.0078(14)
C59 0.020(2) 0.023(2) 0.0156(16) 0.0006(16) -0.0057(18) 0.0089(15)
C60 0.0192(15) 0.0211(14) 0.0133(13) -0.0004(13) -0.0034(17) 0.0101(13)
C61 0.0211(15) 0.0215(14) 0.0134(13) -0.0017(14) -0.0018(16) 0.0140(13)
C62 0.022(2) 0.024(2) 0.0130(15) 0.0013(16) -0.0040(17) 0.0141(14)
C63 0.022(2) 0.024(3) 0.016(2) -0.005(2) -0.0051(18) 0.011(2)
C64 0.021(2) 0.020(3) 0.016(2) -0.004(2) -0.0037(19) 0.011(2)
C65 0.020(2) 0.018(3) 0.0146(17) -0.004(2) -0.0032(16) 0.010(2)
C66 0.0197(13) 0.018(2) 0.0131(14) -0.0020(19) -0.0020(13) 0.0094(13)
C67 0.0218(14) 0.018(2) 0.0132(14) -0.002(2) -0.0022(13) 0.0094(14)
C68 0.0226(19) 0.022(3) 0.0138(18) -0.003(2) -0.0038(16) 0.010(2)
C69 0.0250(14) 0.0218(13) 0.0123(13) -0.0027(12) -0.0021(13) 0.0132(11)
C70 0.029(3) 0.026(3) 0.0128(13) -0.0043(17) -0.0040(17) 0.019(3)
C71 0.0196(14) 0.0203(13) 0.0150(12) -0.0015(12) -0.0015(13) 0.0101(12)
C72 0.021(3) 0.014(3) 0.0150(13) 0.0004(14) -0.0016(16) 0.012(3)
C101 0.021(2) 0.021(2) 0.0254(16) 0.0036(19) 0.0016(17) 0.0081(14)
C102 0.018(2) 0.020(2) 0.0253(16) 0.0046(19) 0.0018(17) 0.0098(14)
C103 0.022(2) 0.026(2) 0.0265(17) 0.001(2) 0.0017(17) 0.0074(16)
C104 0.0202(14) 0.0225(16) 0.0264(15) 0.0012(18) -0.0004(15) 0.0076(14)
C105 0.0213(14) 0.0187(15) 0.0259(15) 0.0040(17) -0.0004(15) 0.0084(13)
C106 0.020(2) 0.019(2) 0.0240(17) 0.0045(19) 0.0002(16) 0.0087(15)
C107 0.019(2) 0.0195(19) 0.0439(18) 0.0037(16) 0.008(2) 0.007(2)
C108 0.017(2) 0.0225(18) 0.0443(18) 0.0000(15) 0.007(2) 0.010(2)
C109 0.027(3) 0.0251(18) 0.0400(18) 0.0002(15) 0.004(3) 0.012(2)
C110 0.023(2) 0.0221(14) 0.0337(16) 0.0018(13) 0.000(2) 0.0100(14)
C111 0.021(2) 0.0189(14) 0.0335(15) 0.0045(14) 0.001(2) 0.0071(14)
C112 0.018(2) 0.018(2) 0.0374(18) 0.0047(15) 0.002(2) 0.006(2)
C113 0.022(2) 0.020(3) 0.025(2) 0.005(2) -0.0040(19) 0.008(2)
C114 0.022(2) 0.023(3) 0.025(2) 0.004(2) -0.0045(19) 0.010(2)
C115 0.025(2) 0.024(3) 0.0279(19) 0.004(2) -0.0031(17) 0.012(2)
C116 0.0203(15) 0.022(2) 0.0269(16) 0.004(2) -0.0024(14) 0.0081(15)
C117 0.0213(14) 0.018(2) 0.0269(16) 0.003(2) -0.0033(14) 0.0066(15)
C118 0.021(2) 0.021(3) 0.0241(19) 0.004(2) -0.0036(17) 0.007(2)
C119 0.0219(14) 0.0182(14) 0.0271(14) 0.0056(13) -0.0018(13) 0.0077(12)
C120 0.018(3) 0.025(4) 0.0273(14) 0.0071(17) 0.0000(16) 0.011(3)
C121 0.0205(13) 0.0227(14) 0.0304(14) 0.0013(13) -0.0030(13) 0.0084(11)
C122 0.025(3) 0.022(4) 0.0310(14) -0.0040(16) -0.0057(18) 0.016(3)
Br3 0.0280(5) 0.0265(6) 0.0105(4) 0.0015(4) -0.0002(4) 0.0140(5)
Br2 0.0244(5) 0.0219(5) 0.0156(5) 0.0012(4) 0.0000(4) 0.0123(4)
O7 0.033(3) 0.030(3) 0.043(2) -0.026(3) -0.018(3) 0.022(3)
O8 0.024(3) 0.022(3) 0.040(3) -0.004(2) -0.009(3) 0.014(3)
O2 0.025(2) 0.032(3) 0.023(2) -0.003(3) -0.0005(19) 0.016(3)
O1 0.026(2) 0.022(3) 0.025(2) -0.002(3) -0.0012(19) 0.019(3)
Br1 0.0269(6) 0.0279(5) 0.0172(5) -0.0011(4) -0.0023(4) 0.0162(5)
Br4 0.0239(5) 0.0225(5) 0.0218(6) -0.0071(4) -0.0044(4) 0.0119(4)
Br5 0.0255(5) 0.0254(5) 0.0171(5) 0.0006(4) -0.0003(4) 0.0102(4)
O102 0.022(2) 0.021(3) 0.029(2) 0.012(2) 0.0019(19) 0.0098(15)
O101 0.020(2) 0.021(3) 0.026(2) 0.004(2) 0.0013(19) 0.0086(14)
O107 0.012(3) 0.022(2) 0.047(3) -0.002(2) 0.002(3) 0.010(2)
O108 0.016(3) 0.020(2) 0.051(3) 0.001(2) 0.024(3) 0.000(3)
Br6 0.0286(5) 0.0224(5) 0.0303(5) 0.0084(5) -0.0024(4) 0.0118(5)
O57 0.028(3) 0.027(3) 0.020(2) 0.007(2) -0.004(2) 0.0110(15)
O58 0.026(3) 0.023(3) 0.022(2) 0.003(2) -0.009(2) 0.0053(14)
O52 0.026(3) 0.023(3) 0.009(2) -0.004(2) -0.007(2) 0.014(2)
O51 0.028(3) 0.021(2) 0.0072(19) 0.0031(19) 0.002(3) 0.013(2)

loop_
_atom_type_symbol
_atom_type_scat_dispersion_real
_atom_type_scat_dispersion_imag
_atom_type_scat_Cromer_Mann_a1
_atom_type_scat_Cromer_Mann_b1
_atom_type_scat_Cromer_Mann_a2
_atom_type_scat_Cromer_Mann_b2
_atom_type_scat_Cromer_Mann_a3
_atom_type_scat_Cromer_Mann_b3
_atom_type_scat_Cromer_Mann_a4
_atom_type_scat_Cromer_Mann_b4
_atom_type_scat_Cromer_Mann_c
_atom_type_scat_source
C 0.0033 0.0016 2.3100 20.8439 1.0200 10.2075 1.5886 0.5687 0.8650 51.6512 0.2156 'International Tables Vol C 4.2.6.8 and 6.1.1.4'
H 0.0000 0.0000 0.4930 10.5109 0.3229 26.1257 0.1402 3.1424 0.0408 57.7998 0.0030 'International Tables Vol C 4.2.6.8 and 6.1.1.4'
Br -0.2901 2.4595 17.1789 2.1723 5.2358 16.5796 5.6377 0.2609 3.9851 41.4328 2.9557 'International Tables Vol C 4.2.6.8 and 6.1.1.4'
N 0.0061 0.0033 12.2126 0.0057 3.1322 9.8933 2.0125 28.9975 1.1663 0.5826 -11.5290 'International Tables Vol C 4.2.6.8 and 6.1.1.4'
O 0.0106 0.0060 3.0485 13.2771 2.2868 5.7011 1.5463 0.3239 0.8670 32.9089 0.2508 'International Tables Vol C 4.2.6.8 and 6.1.1.4'

loop_
_geom_angle_atom_site_label_1
_geom_angle_atom_site_label_2
_geom_angle_atom_site_label_3
_geom_angle
_geom_angle_publ_flag
C2 C1 C6 119.5(4) yes
C2 C1 O1 117.2(4) yes
C6 C1 O1 123.0(5) yes
C1 C2 C3 119.9(4) yes
C1 C2 O2 118.2(5) yes
C3 C2 O2 121.7(5) yes
C2 C3 C4 120.4(5) yes
C2 C3 H31 119.8 no
C4 C3 H31 119.8 no
C3 C4 C5 119.9(5) yes
C3 C4 C21 129.5(5) yes
C5 C4 C21 110.5(5) yes
C4 C5 C6 119.8(4) yes
C4 C5 C19 114.0(5) yes
C6 C5 C19 126.1(5) yes
C1 C6 C5 120.0(5) yes
C1 C6 H61 119.8 no
C5 C6 H61 120.2 no
C8 C7 C12 117.2(4) yes
C8 C7 O7 128.3(5) yes
C12 C7 O7 114.3(5) yes
C7 C8 C9 119.1(4) yes
C7 C8 O8 119.3(5) yes
C9 C8 O8 121.4(5) yes
C8 C9 C10 122.0(5) yes
C8 C9 H91 119.2 no
C10 C9 H91 118.9 no
C9 C10 C11 118.7(5) yes
C9 C10 C21 128.2(5) yes
C11 C10 C21 112.8(5) yes
C10 C11 C12 119.1(4) yes
C10 C11 C19 111.9(5) yes
C12 C11 C19 128.9(5) yes
C7 C12 C11 123.7(5) yes
C7 C12 H121 118.1 no
C11 C12 H121 118.2 no
C14 C13 C18 118.7(5) yes
C14 C13 H131 121.2 no
C18 C13 H131 120.1 no
C13 C14 C15 119.2(5) yes
C13 C14 H141 120.0 no
C15 C14 H141 120.8 no
C14 C15 C16 121.4(5) yes
C14 C15 H151 119.0 no
C16 C15 H151 119.6 no
C15 C16 C17 120.1(5) yes
C15 C16 C21 128.4(5) yes
C17 C16 C21 111.4(5) yes
C16 C17 C18 118.1(5) yes
C16 C17 C19 112.8(5) yes
C18 C17 C19 129.0(5) yes
C13 C18 C17 121.9(5) yes
C13 C18 H181 119.4 no
C17 C18 H181 118.7 no
C17 C19 C11 107.8(6) yes
C17 C19 C5 105.9(6) yes
C11 C19 C5 104.7(6) yes
C17 C19 C20 112.2(5) yes
C11 C19 C20 113.4(5) yes
C5 C19 C20 112.4(5) yes
C19 C20 H201 109.3 no
C19 C20 H202 109.6 no
H201 C20 H202 109.5 no
C19 C20 H203 109.5 no
H201 C20 H203 109.5 no
H202 C20 H203 109.5 no
C4 C21 C10 104.2(6) yes
C4 C21 C16 106.5(6) yes
C10 C21 C16 110.1(6) yes
C4 C21 C22 114.9(5) yes
C10 C21 C22 113.0(5) yes
C16 C21 C22 107.9(5) yes
C21 C22 H221 109.1 no
C21 C22 H222 109.4 no
H221 C22 H222 109.5 no
C21 C22 H223 109.9 no
H221 C22 H223 109.5 no
H222 C22 H223 109.5 no
C52 C51 C56 120.8(4) yes
C52 C51 O51 118.5(4) yes
C56 C51 O51 120.0(4) yes
C51 C52 C53 118.5(4) yes
C51 C52 O52 118.8(4) yes
C53 C52 O52 122.6(4) yes
C52 C53 C54 120.5(5) yes
C52 C53 H531 119.8 no
C54 C53 H531 119.7 no
C53 C54 C55 120.0(4) yes
C53 C54 C71 125.9(5) yes
C55 C54 C71 113.4(5) yes
C54 C55 C56 118.5(4) yes
C54 C55 C69 110.4(5) yes
C56 C55 C69 131.0(5) yes
C55 C56 C51 120.9(5) yes
C55 C56 H561 120.1 no
C51 C56 H561 119.0 no
C58 C57 C62 121.1(4) yes
C58 C57 O57 115.9(5) yes
C62 C57 O57 122.6(5) yes
C57 C58 C59 121.0(4) yes
C57 C58 O58 118.5(4) yes
C59 C58 O58 120.5(5) yes
C58 C59 C60 119.2(5) yes
C58 C59 H591 120.2 no
C60 C59 H591 120.6 no
C59 C60 C61 119.2(4) yes
C59 C60 C71 129.8(5) yes
C61 C60 C71 110.6(5) yes
C60 C61 C62 121.8(4) yes
C60 C61 C69 113.1(5) yes
C62 C61 C69 125.1(5) yes
C61 C62 C57 117.6(5) yes
C61 C62 H621 121.4 no
C57 C62 H621 121.0 no
C64 C63 C68 116.4(5) yes
C64 C63 H631 121.7 no
C68 C63 H631 121.9 no
C63 C64 C65 121.1(5) yes
C63 C64 H641 119.9 no
C65 C64 H641 119.1 no
C64 C65 C66 122.8(5) yes
C64 C65 H651 118.6 no
C66 C65 H651 118.6 no
C65 C66 C67 115.5(4) yes
C65 C66 C71 130.3(5) yes
C67 C66 C71 114.1(5) yes
C66 C67 C68 122.3(5) yes
C66 C67 C69 110.6(5) yes
C68 C67 C69 127.1(5) yes
C63 C68 C67 121.1(5) yes
C63 C68 H681 119.7 no
C67 C68 H681 119.1 no
C61 C69 C67 106.6(6) yes
C61 C69 C55 107.3(6) yes
C67 C69 C55 107.5(6) yes
C61 C69 C70 114.7(5) yes
C67 C69 C70 111.1(5) yes
C55 C69 C70 109.3(5) yes
C69 C70 H701 109.7 no
C69 C70 H702 109.2 no
H701 C70 H702 109.5 no
C69 C70 H703 109.5 no
H701 C70 H703 109.5 no
H702 C70 H703 109.5 no
C54 C71 C66 103.5(6) yes
C54 C71 C60 112.0(6) yes
C66 C71 C60 103.1(6) yes
C54 C71 C72 112.9(5) yes
C66 C71 C72 112.5(5) yes
C60 C71 C72 112.1(5) yes
C71 C72 H721 109.9 no
C71 C72 H722 109.0 no
H721 C72 H722 109.5 no
C71 C72 H723 109.5 no
H721 C72 H723 109.5 no
H722 C72 H723 109.5 no
C102 C101 C106 120.0(4) yes
C102 C101 O101 116.9(5) yes
C106 C101 O101 123.0(5) yes
C101 C102 C103 119.2(4) yes
C101 C102 O102 120.9(5) yes
C103 C102 O102 119.6(5) yes
C102 C103 C104 120.7(5) yes
C102 C103 H1031 119.5 no
C104 C103 H1031 119.8 no
C103 C104 C105 120.3(5) yes
C103 C104 C121 130.5(5) yes
C105 C104 C121 109.1(5) yes
C104 C105 C106 118.5(5) yes
C104 C105 C119 115.7(5) yes
C106 C105 C119 125.4(5) yes
C101 C106 C105 121.1(5) yes
C101 C106 H1061 119.3 no
C105 C106 H1061 119.6 no
C108 C107 C112 120.7(4) yes
C108 C107 O107 118.3(5) yes
C112 C107 O107 120.9(5) yes
C107 C108 C109 113.9(5) yes
C107 C108 O108 128.5(5) yes
C109 C108 O108 117.1(5) yes
C108 C109 C110 123.5(5) yes
C108 C109 H1091 118.1 no
C110 C109 H1091 118.3 no
C109 C110 C111 119.4(5) yes
C109 C110 C121 125.5(5) yes
C111 C110 C121 114.3(5) yes
C110 C111 C112 117.2(5) yes
C110 C111 C119 110.8(5) yes
C112 C111 C119 131.7(5) yes
C107 C112 C111 122.1(5) yes
C107 C112 H1121 119.1 no
C111 C112 H1121 118.8 no
C114 C113 C118 121.3(5) yes
C114 C113 H1131 119.7 no
C118 C113 H1131 119.0 no
C113 C114 C115 118.0(5) yes
C113 C114 H1141 120.6 no
C115 C114 H1141 121.4 no
C114 C115 C116 121.6(5) yes
C114 C115 H1151 118.8 no
C116 C115 H1151 119.5 no
C115 C116 C117 119.7(5) yes
C115 C116 C121 129.3(5) yes
C117 C116 C121 111.0(5) yes
C116 C117 C118 118.5(5) yes
C116 C117 C119 113.6(5) yes
C118 C117 C119 127.9(5) yes
C117 C118 C113 120.8(5) yes
C117 C118 H1181 119.5 no
C113 C118 H1181 119.8 no
C105 C119 C117 106.4(6) yes
C105 C119 C111 104.5(6) yes
C117 C119 C111 105.3(6) yes
C105 C119 C120 116.9(5) yes
C117 C119 C120 111.8(5) yes
C111 C119 C120 111.1(5) yes
C119 C120 H1201 109.1 no
C119 C120 H1202 109.5 no
H1201 C120 H1202 109.5 no
C119 C120 H1203 109.8 no
H1201 C120 H1203 109.5 no
H1202 C120 H1203 109.5 no
C116 C121 C110 103.9(6) yes
C116 C121 C104 111.1(6) yes
C110 C121 C104 106.4(6) yes
C116 C121 C122 111.2(5) yes
C110 C121 C122 113.1(5) yes
C104 C121 C122 110.9(5) yes
C121 C122 H1221 109.8 no
C121 C122 H1222 109.4 no
H1221 C122 H1222 109.5 no
C121 C122 H1223 109.2 no
H1221 C122 H1223 109.5 no
H1222 C122 H1223 109.5 no
C7 O7 H71 120.3 no
C8 O8 H81 107.9 no
C2 O2 H21 112.3 no
C1 O1 H11 113.9 no
C102 O102 H1021 113.8 no
C101 O101 H1011 110.2 no
C107 O107 H1071 105.7 no
C108 O108 H1081 118.7 no
C57 O57 H571 105.5 no
C58 O58 H581 105.1 no
C52 O52 H521 110.3 no
C51 O51 H511 112.4 no

loop_
_geom_bond_atom_site_label_1
_geom_bond_atom_site_label_2
_geom_bond_distance
_geom_bond_publ_flag
C1 C2 1.406(4) yes
C1 C6 1.408(4) yes
C1 O1 1.354(2) yes
C2 C3 1.395(4) yes
C2 O2 1.351(2) yes
C3 C4 1.395(4) yes
C3 H31 0.950 no
C4 C5 1.400(4) yes
C4 C21 1.510(4) yes
C5 C6 1.405(4) yes
C5 C19 1.497(4) yes
C6 H61 0.950 no
C7 C8 1.420(4) yes
C7 C12 1.396(4) yes
C7 O7 1.3526(19) yes
C8 C9 1.416(4) yes
C8 O8 1.350(2) yes
C9 C10 1.398(4) yes
C9 H91 0.950 no
C10 C11 1.393(5) yes
C10 C21 1.506(4) yes
C11 C12 1.394(4) yes
C11 C19 1.506(4) yes
C12 H121 0.950 no
C13 C14 1.403(5) yes
C13 C18 1.409(5) yes
C13 H131 0.950 no
C14 C15 1.398(5) yes
C14 H141 0.950 no
C15 C16 1.397(5) yes
C15 H151 0.950 no
C16 C17 1.407(5) yes
C16 C21 1.501(4) yes
C17 C18 1.406(5) yes
C17 C19 1.515(4) yes
C18 H181 0.950 no
C19 C20 1.612(5) yes
C20 H201 0.950 no
C20 H202 0.950 no
C20 H203 0.950 no
C21 C22 1.609(5) yes
C22 H221 0.950 no
C22 H222 0.950 no
C22 H223 0.950 no
C51 C52 1.398(4) yes
C51 C56 1.396(4) yes
C51 O51 1.350(2) yes
C52 C53 1.406(4) yes
C52 O52 1.350(2) yes
C53 C54 1.411(4) yes
C53 H531 0.950 no
C54 C55 1.412(4) yes
C54 C71 1.510(4) yes
C55 C56 1.397(4) yes
C55 C69 1.499(4) yes
C56 H561 0.950 no
C57 C58 1.391(4) yes
C57 C62 1.392(4) yes
C57 O57 1.3476(19) yes
C58 C59 1.397(4) yes
C58 O58 1.3508(19) yes
C59 C60 1.396(4) yes
C59 H591 0.950 no
C60 C61 1.408(4) yes
C60 C71 1.506(4) yes
C61 C62 1.406(4) yes
C61 C69 1.511(4) yes
C62 H621 0.950 no
C63 C64 1.398(5) yes
C63 C68 1.411(5) yes
C63 H631 0.950 no
C64 C65 1.404(5) yes
C64 H641 0.950 no
C65 C66 1.404(4) yes
C65 H651 0.950 no
C66 C67 1.395(4) yes
C66 C71 1.506(4) yes
C67 C68 1.403(5) yes
C67 C69 1.503(4) yes
C68 H681 0.950 no
C69 C70 1.592(5) yes
C70 H701 0.950 no
C70 H702 0.950 no
C70 H703 0.950 no
C71 C72 1.602(5) yes
C72 H721 0.950 no
C72 H722 0.950 no
C72 H723 0.950 no
C101 C102 1.398(4) yes
C101 C106 1.402(4) yes
C101 O101 1.3516(19) yes
C102 C103 1.404(4) yes
C102 O102 1.3524(19) yes
C103 C104 1.400(4) yes
C103 H1031 0.950 no
C104 C105 1.407(5) yes
C104 C121 1.501(4) yes
C105 C106 1.401(4) yes
C105 C119 1.515(4) yes
C106 H1061 0.950 no
C107 C108 1.428(5) yes
C107 C112 1.425(5) yes
C107 O107 1.354(2) yes
C108 C109 1.403(5) yes
C108 O108 1.358(2) yes
C109 C110 1.407(5) yes
C109 H1091 0.950 no
C110 C111 1.398(5) yes
C110 C121 1.502(4) yes
C111 C112 1.401(5) yes
C111 C119 1.511(4) yes
C112 H1121 0.950 no
C113 C114 1.396(5) yes
C113 C118 1.393(5) yes
C113 H1131 0.950 no
C114 C115 1.405(5) yes
C114 H1141 0.950 no
C115 C116 1.402(5) yes
C115 H1151 0.950 no
C116 C117 1.412(5) yes
C116 C121 1.505(4) yes
C117 C118 1.409(5) yes
C117 C119 1.514(4) yes
C118 H1181 0.950 no
C119 C120 1.615(5) yes
C120 H1201 0.950 no
C120 H1202 0.950 no
C120 H1203 0.950 no
C121 C122 1.580(5) yes
C122 H1221 0.950 no
C122 H1222 0.950 no
C122 H1223 0.950 no
O7 H71 0.850 no
O8 H81 0.850 no
O2 H21 0.850 no
O1 H11 0.850 no
O102 H1021 0.850 no
O101 H1011 0.850 no
O107 H1071 0.850 no
O108 H1081 0.850 no
O57 H571 0.850 no
O58 H581 0.850 no
O52 H521 0.850 no
O51 H511 0.850 no

loop_
_platon_squeeze_void_nr
_platon_squeeze_void_average_x
_platon_squeeze_void_average_y
_platon_squeeze_void_average_z
_platon_squeeze_void_volume
_platon_squeeze_void_count_electrons
_platon_squeeze_void_content
1 -0.008 -0.006 -0.022 18545 12643 ' '
